data_7708091
loop_
_publ_author_name
'Li, Hao'
'He, Yuhao'
'Liu, Chunmeng'
'Tan, Gengwen'

_publ_section_title
;
 A bis(imino)carbazolate pincer ligand stabilized mononuclear gallium(I)
 compound: synthesis, characterization, and reactivity.
;
_journal_issue 36
_journal_name_full 'Dalton transactions (Cambridge, England : 2003)'
_journal_page_first 12674
_journal_page_last 12680
_journal_paper_doi 10.1039/d1dt02209a
_journal_volume 50
_journal_year 2021
_chemical_formula_sum 'C46 H58 Cl2 Ga N3'
_chemical_formula_weight 793.57
_space_group_crystal_system monoclinic
_space_group_IT_number 14
_space_group_name_Hall '-P 2ybc'
_space_group_name_H-M_alt 'P 1 21/c 1'
_atom_sites_solution_hydrogens geom
_audit_creation_method SHELXL-2014/7
_audit_update_record
;
2021-06-01 deposited with the CCDC.	2021-08-16 downloaded from the CCDC.
;
_cell_angle_alpha 90
_cell_angle_beta 100.111(2)
_cell_angle_gamma 90
_cell_formula_units_Z 4
_cell_length_a 12.5642(10)
_cell_length_b 14.3473(12)
_cell_length_c 23.322(2)
_cell_measurement_reflns_used 489
_cell_measurement_temperature 120(2)
_cell_measurement_theta_max 25.80
_cell_measurement_theta_min 2.97
_cell_volume 4138.8(6)
_computing_structure_refinement 'SHELXL-2014/7 (Sheldrick, 2014)'
_diffrn_ambient_temperature 120(2)
_diffrn_measured_fraction_theta_full 0.999
_diffrn_measured_fraction_theta_max 0.999
_diffrn_measurement_device_type \^a\/E?Bruker
_diffrn_measurement_method '\f and \w scans'
_diffrn_radiation_type MoK\a
_diffrn_radiation_wavelength 0.71073
_diffrn_reflns_av_R_equivalents 0.1141
_diffrn_reflns_av_unetI/netI 0.0604
_diffrn_reflns_Laue_measured_fraction_full 0.999
_diffrn_reflns_Laue_measured_fraction_max 0.999
_diffrn_reflns_limit_h_max 14
_diffrn_reflns_limit_h_min -14
_diffrn_reflns_limit_k_max 17
_diffrn_reflns_limit_k_min -17
_diffrn_reflns_limit_l_max 27
_diffrn_reflns_limit_l_min -27
_diffrn_reflns_number 66934
_diffrn_reflns_point_group_measured_fraction_full 0.999
_diffrn_reflns_point_group_measured_fraction_max 0.999
_diffrn_reflns_theta_full 24.999
_diffrn_reflns_theta_max 24.999
_diffrn_reflns_theta_min 1.774
_exptl_absorpt_coefficient_mu 0.829
_exptl_absorpt_correction_T_max 0.7066
_exptl_absorpt_correction_T_min 0.5175
_exptl_absorpt_correction_type multi-scan
_exptl_crystal_colour yellow
_exptl_crystal_density_diffrn 1.274
_exptl_crystal_description plate
_exptl_crystal_F_000 1680
_exptl_crystal_size_max 0.380
_exptl_crystal_size_mid 0.360
_exptl_crystal_size_min 0.080
_refine_diff_density_max 1.471
_refine_diff_density_min -0.943
_refine_diff_density_rms 0.088
_refine_ls_extinction_method none
_refine_ls_goodness_of_fit_ref 1.022
_refine_ls_hydrogen_treatment constr
_refine_ls_matrix_type full
_refine_ls_number_parameters 507
_refine_ls_number_reflns 7271
_refine_ls_number_restraints 96
_refine_ls_restrained_S_all 1.038
_refine_ls_R_factor_all 0.0800
_refine_ls_R_factor_gt 0.0553
_refine_ls_shift/su_max 0.031
_refine_ls_shift/su_mean 0.001
_refine_ls_structure_factor_coef Fsqd
_refine_ls_weighting_details 'w=1/[\s^2^(Fo^2^)+(0.0801P)^2^+7.3711P] where P=(Fo^2^+2Fc^2^)/3'
_refine_ls_weighting_scheme calc
_refine_ls_wR_factor_gt 0.1372
_refine_ls_wR_factor_ref 0.1574
_reflns_Friedel_coverage 0.000
_reflns_number_gt 5557
_reflns_number_total 7271
_reflns_threshold_expression 'I > 2\s(I)'
_cod_data_source_file d1dt02209a2.cif
_cod_data_source_block 2
_cod_depositor_comments 'Adding full bibliography for 7708091--7708097.cif.'
_cod_original_sg_symbol_H-M 'P 21/c'
_cod_database_code 7708091
_shelx_shelxl_version_number 2014/7
_shelx_space_group_comment
;
The symmetry employed for this shelxl refinement is uniquely defined
by the following loop, which should always be used as a source of
symmetry information in preference to the above space-group names.
They are only intended as comments.
;
_shelx_estimated_absorpt_t_min 0.743
_shelx_estimated_absorpt_t_max 0.937

loop_
_space_group_symop_operation_xyz
'x, y, z'
'-x, y+1/2, -z+1/2'
'-x, -y, -z'
'x, -y-1/2, z-1/2'

loop_
_atom_site_label
_atom_site_type_symbol
_atom_site_fract_x
_atom_site_fract_y
_atom_site_fract_z
_atom_site_U_iso_or_equiv
_atom_site_adp_type
_atom_site_occupancy
_atom_site_site_symmetry_order
_atom_site_calc_flag
_atom_site_refinement_flags_posn
_atom_site_refinement_flags_adp
_atom_site_refinement_flags_occupancy
_atom_site_disorder_assembly
_atom_site_disorder_group
C1 C 0.5114(3) 0.7502(2) 0.57517(16) 0.0160(8) Uani 1 1 d . . . . .
C2 C 0.4446(3) 0.7826(3) 0.52490(17) 0.0165(8) Uani 1 1 d . . . . .
C3 C 0.4918(3) 0.8365(3) 0.48601(17) 0.0200(9) Uani 1 1 d . . . . .
H3 H 0.4465 0.8596 0.4521 0.024 Uiso 1 1 calc R U . . .
C4 C 0.6016(3) 0.8583(3) 0.49427(17) 0.0183(8) Uani 1 1 d . . . . .
C5 C 0.6676(3) 0.8194(3) 0.54325(17) 0.0197(9) Uani 1 1 d . . . . .
H5 H 0.7433 0.8305 0.5495 0.024 Uiso 1 1 calc R U . . .
C6 C 0.6245(3) 0.7654(3) 0.58263(17) 0.0174(8) Uani 1 1 d . . . . .
C7 C 0.6698(3) 0.7154(3) 0.63524(17) 0.0165(8) Uani 1 1 d . . . . .
C8 C 0.7751(3) 0.6972(3) 0.66364(18) 0.0215(9) Uani 1 1 d . . . . .
H8 H 0.8345 0.7203 0.6477 0.026 Uiso 1 1 calc R U . . .
C9 C 0.7944(3) 0.6455(3) 0.71517(17) 0.0205(9) Uani 1 1 d . . . . .
C10 C 0.7044(3) 0.6175(3) 0.73842(18) 0.0219(9) Uani 1 1 d . . . . .
H10 H 0.7163 0.5847 0.7744 0.026 Uiso 1 1 calc R U . . .
C11 C 0.5978(3) 0.6349(3) 0.71168(17) 0.0179(8) Uani 1 1 d . . . . .
C12 C 0.5814(3) 0.6794(3) 0.65768(16) 0.0167(8) Uani 1 1 d . . . . .
C13 C 0.6507(3) 0.9170(3) 0.45097(18) 0.0220(9) Uani 1 1 d . . . . .
C14 C 0.7115(3) 0.8520(3) 0.41580(19) 0.0316(11) Uani 1 1 d . . . . .
H14A H 0.7457 0.8889 0.3887 0.047 Uiso 1 1 calc R U . . .
H14B H 0.6606 0.8076 0.3939 0.047 Uiso 1 1 calc R U . . .
H14C H 0.7672 0.8179 0.4424 0.047 Uiso 1 1 calc R U . . .
C15 C 0.5636(3) 0.9697(3) 0.40892(18) 0.0264(10) Uani 1 1 d . . . . .
H15A H 0.5225 1.0098 0.4312 0.040 Uiso 1 1 calc R U . . .
H15B H 0.5145 0.9249 0.3861 0.040 Uiso 1 1 calc R U . . .
H15C H 0.5980 1.0080 0.3826 0.040 Uiso 1 1 calc R U . . .
C16 C 0.7299(4) 0.9884(3) 0.48316(19) 0.0306(10) Uani 1 1 d . . . . .
H16A H 0.6930 1.0262 0.5087 0.046 Uiso 1 1 calc R U . . .
H16B H 0.7563 1.0288 0.4548 0.046 Uiso 1 1 calc R U . . .
H16C H 0.7910 0.9558 0.5066 0.046 Uiso 1 1 calc R U . . .
C17 C 0.9107(3) 0.6233(3) 0.74517(16) 0.0316(10) Uani 1 1 d D U . . .
C18 C 0.9609(7) 0.5595(5) 0.7046(4) 0.0310(19) Uani 0.5 1 d D U P A 2
H18A H 0.9188 0.5018 0.6980 0.046 Uiso 0.5 1 calc R U P A 2
H18B H 0.9605 0.5912 0.6673 0.046 Uiso 0.5 1 calc R U P A 2
H18C H 1.0355 0.5448 0.7225 0.046 Uiso 0.5 1 calc R U P A 2
C19 C 0.9776(8) 0.7120(5) 0.7545(4) 0.045(2) Uani 0.5 1 d D U P A 2
H19A H 0.9741 0.7445 0.7173 0.067 Uiso 0.5 1 calc R U P A 2
H19B H 0.9488 0.7526 0.7820 0.067 Uiso 0.5 1 calc R U P A 2
H19C H 1.0529 0.6962 0.7704 0.067 Uiso 0.5 1 calc R U P A 2
C20 C 0.9166(10) 0.5735(6) 0.8033(3) 0.035(2) Uani 0.5 1 d D U P A 2
H20A H 0.8736 0.5162 0.7976 0.053 Uiso 0.5 1 calc R U P A 2
H20B H 0.9920 0.5580 0.8190 0.053 Uiso 0.5 1 calc R U P A 2
H20C H 0.8880 0.6144 0.8307 0.053 Uiso 0.5 1 calc R U P A 2
C18A C 0.9852(9) 0.6019(8) 0.7020(5) 0.071(3) Uani 0.5 1 d D U P A 1
H18D H 0.9583 0.5472 0.6788 0.107 Uiso 0.5 1 calc R U P A 1
H18E H 0.9872 0.6555 0.6762 0.107 Uiso 0.5 1 calc R U P A 1
H18F H 1.0583 0.5894 0.7233 0.107 Uiso 0.5 1 calc R U P A 1
C19A C 0.9540(10) 0.7086(6) 0.7807(5) 0.071(3) Uani 0.5 1 d D U P A 1
H19D H 0.9067 0.7233 0.8087 0.107 Uiso 0.5 1 calc R U P A 1
H19E H 1.0272 0.6957 0.8016 0.107 Uiso 0.5 1 calc R U P A 1
H19F H 0.9561 0.7618 0.7545 0.107 Uiso 0.5 1 calc R U P A 1
C20A C 0.9136(11) 0.5410(6) 0.7868(4) 0.057(3) Uani 0.5 1 d D U P A 1
H20D H 0.8659 0.5537 0.8149 0.086 Uiso 0.5 1 calc R U P A 1
H20E H 0.8890 0.4846 0.7646 0.086 Uiso 0.5 1 calc R U P A 1
H20F H 0.9877 0.5318 0.8075 0.086 Uiso 0.5 1 calc R U P A 1
C21 C 0.3368(3) 0.7475(3) 0.50753(17) 0.0180(8) Uani 1 1 d . . . . .
H21 H 0.2991 0.7643 0.4700 0.022 Uiso 1 1 calc R U . . .
C22 C 0.5111(3) 0.6157(3) 0.74301(18) 0.0204(9) Uani 1 1 d . . . . .
H22 H 0.5294 0.5853 0.7796 0.024 Uiso 1 1 calc R U . . .
C23 C 0.1915(3) 0.6492(3) 0.50656(17) 0.0194(9) Uani 1 1 d . . . . .
C24 C 0.2048(3) 0.5586(3) 0.48754(18) 0.0231(9) Uani 1 1 d . . . . .
C25 C 0.1170(3) 0.5175(3) 0.4520(2) 0.0321(11) Uani 1 1 d . . . . .
H25 H 0.1243 0.4566 0.4372 0.039 Uiso 1 1 calc R U . . .
C26 C 0.0191(4) 0.5637(3) 0.4376(2) 0.0373(12) Uani 1 1 d . . . . .
H26 H -0.0400 0.5345 0.4132 0.045 Uiso 1 1 calc R U . . .
C27 C 0.0076(3) 0.6508(3) 0.4586(2) 0.0330(11) Uani 1 1 d . . . . .
H27 H -0.0602 0.6815 0.4490 0.040 Uiso 1 1 calc R U . . .
C28 C 0.0933(3) 0.6965(3) 0.49404(18) 0.0235(9) Uani 1 1 d . . . . .
C29 C 0.0761(3) 0.7931(3) 0.51755(19) 0.0267(10) Uani 1 1 d . . . . .
H29 H 0.1473 0.8152 0.5393 0.032 Uiso 1 1 calc R U . . .
C30 C 0.0392(4) 0.8625(3) 0.4681(2) 0.0379(12) Uani 1 1 d . . . . .
H30A H 0.0929 0.8648 0.4423 0.057 Uiso 1 1 calc R U . . .
H30B H 0.0318 0.9246 0.4846 0.057 Uiso 1 1 calc R U . . .
H30C H -0.0307 0.8427 0.4459 0.057 Uiso 1 1 calc R U . . .
C31 C -0.0023(4) 0.7892(4) 0.5606(2) 0.0434(13) Uani 1 1 d . . . . .
H31A H -0.0735 0.7689 0.5403 0.065 Uiso 1 1 calc R U . . .
H31B H -0.0083 0.8512 0.5773 0.065 Uiso 1 1 calc R U . . .
H31C H 0.0247 0.7449 0.5918 0.065 Uiso 1 1 calc R U . . .
C32 C 0.3122(3) 0.5059(3) 0.5012(2) 0.0280(10) Uani 1 1 d . . . . .
H32 H 0.3603 0.5411 0.5326 0.034 Uiso 1 1 calc R U . . .
C33 C 0.2976(4) 0.4082(3) 0.5242(2) 0.0374(12) Uani 1 1 d . . . . .
H33A H 0.2600 0.4119 0.5575 0.056 Uiso 1 1 calc R U . . .
H33B H 0.3687 0.3792 0.5365 0.056 Uiso 1 1 calc R U . . .
H33C H 0.2550 0.3705 0.4934 0.056 Uiso 1 1 calc R U . . .
C34 C 0.3677(4) 0.5029(3) 0.4485(2) 0.0389(12) Uani 1 1 d . . . . .
H34A H 0.3189 0.4751 0.4156 0.058 Uiso 1 1 calc R U . . .
H34B H 0.4337 0.4654 0.4576 0.058 Uiso 1 1 calc R U . . .
H34C H 0.3863 0.5664 0.4384 0.058 Uiso 1 1 calc R U . . .
C35 C 0.3425(3) 0.6089(3) 0.76731(17) 0.0185(8) Uani 1 1 d . . . . .
C36 C 0.3177(3) 0.5142(3) 0.77336(17) 0.0203(9) Uani 1 1 d . . . . .
C37 C 0.2584(3) 0.4899(3) 0.81578(18) 0.0251(9) Uani 1 1 d . . . . .
H37 H 0.2418 0.4261 0.8209 0.030 Uiso 1 1 calc R U . . .
C38 C 0.2228(3) 0.5570(3) 0.85098(18) 0.0252(9) Uani 1 1 d . . . . .
H38 H 0.1821 0.5390 0.8798 0.030 Uiso 1 1 calc R U . . .
C39 C 0.2466(3) 0.6495(3) 0.84407(18) 0.0232(9) Uani 1 1 d . . . . .
H39 H 0.2208 0.6948 0.8680 0.028 Uiso 1 1 calc R U . . .
C40 C 0.3079(3) 0.6783(3) 0.80258(17) 0.0201(9) Uani 1 1 d . . . . .
C41 C 0.3412(3) 0.7788(3) 0.79997(18) 0.0221(9) Uani 1 1 d . . . . .
H41 H 0.3626 0.7890 0.7611 0.027 Uiso 1 1 calc R U . . .
C42 C 0.2504(4) 0.8484(3) 0.8052(2) 0.0361(11) Uani 1 1 d . . . . .
H42A H 0.1874 0.8350 0.7751 0.054 Uiso 1 1 calc R U . . .
H42B H 0.2757 0.9120 0.8001 0.054 Uiso 1 1 calc R U . . .
H42C H 0.2301 0.8426 0.8438 0.054 Uiso 1 1 calc R U . . .
C43 C 0.4408(4) 0.7985(3) 0.8465(2) 0.0314(10) Uani 1 1 d . . . . .
H43A H 0.4236 0.7859 0.8851 0.047 Uiso 1 1 calc R U . . .
H43B H 0.4620 0.8639 0.8441 0.047 Uiso 1 1 calc R U . . .
H43C H 0.5004 0.7581 0.8399 0.047 Uiso 1 1 calc R U . . .
C44 C 0.3589(3) 0.4377(3) 0.73774(19) 0.0249(9) Uani 1 1 d . . . . .
H44 H 0.3864 0.4673 0.7044 0.030 Uiso 1 1 calc R U . . .
C45 C 0.4528(3) 0.3866(3) 0.7754(2) 0.0307(10) Uani 1 1 d . . . . .
H45A H 0.5158 0.4278 0.7831 0.046 Uiso 1 1 calc R U . . .
H45B H 0.4709 0.3308 0.7549 0.046 Uiso 1 1 calc R U . . .
H45C H 0.4317 0.3684 0.8124 0.046 Uiso 1 1 calc R U . . .
C46 C 0.2695(4) 0.3689(3) 0.7132(2) 0.0315(11) Uani 1 1 d . . . . .
H46A H 0.2482 0.3332 0.7452 0.047 Uiso 1 1 calc R U . . .
H46B H 0.2962 0.3261 0.6862 0.047 Uiso 1 1 calc R U . . .
H46C H 0.2069 0.4032 0.6925 0.047 Uiso 1 1 calc R U . . .
Cl1 Cl 0.27226(8) 0.82067(7) 0.65172(4) 0.0258(2) Uani 1 1 d . . . . .
Cl2 Cl 0.21980(8) 0.57398(8) 0.63435(5) 0.0299(3) Uani 1 1 d . . . . .
Ga1 Ga 0.33853(3) 0.68428(3) 0.63454(2) 0.01828(15) Uani 1 1 d . . . . .
N1 N 0.4843(2) 0.6989(2) 0.62110(14) 0.0167(7) Uani 1 1 d . . . . .
N2 N 0.2875(2) 0.6952(2) 0.53906(14) 0.0179(7) Uani 1 1 d . . . . .
N3 N 0.4105(2) 0.6362(2) 0.72557(14) 0.0179(7) Uani 1 1 d . . . . .

loop_
_atom_site_aniso_label
_atom_site_aniso_U_11
_atom_site_aniso_U_22
_atom_site_aniso_U_33
_atom_site_aniso_U_23
_atom_site_aniso_U_13
_atom_site_aniso_U_12
C1 0.0204(19) 0.0124(18) 0.015(2) -0.0007(16) 0.0025(16) -0.0003(15)
C2 0.0180(19) 0.0155(18) 0.017(2) -0.0018(16) 0.0051(16) 0.0009(15)
C3 0.024(2) 0.022(2) 0.014(2) -0.0008(17) 0.0006(17) 0.0038(17)
C4 0.0191(19) 0.0176(19) 0.019(2) -0.0020(17) 0.0056(16) -0.0019(16)
C5 0.0157(19) 0.023(2) 0.020(2) -0.0029(18) 0.0040(16) -0.0031(16)
C6 0.0171(18) 0.0179(19) 0.017(2) -0.0022(16) 0.0016(16) 0.0002(16)
C7 0.0166(19) 0.0175(19) 0.015(2) 0.0015(16) 0.0022(16) 0.0010(15)
C8 0.0156(19) 0.025(2) 0.023(2) -0.0042(18) 0.0025(17) 0.0017(16)
C9 0.018(2) 0.025(2) 0.018(2) -0.0018(18) 0.0009(17) 0.0025(17)
C10 0.022(2) 0.026(2) 0.016(2) 0.0008(18) -0.0015(17) 0.0042(17)
C11 0.0175(19) 0.0173(19) 0.018(2) 0.0002(17) 0.0015(16) 0.0007(16)
C12 0.0181(19) 0.0162(19) 0.015(2) -0.0028(16) 0.0010(16) -0.0008(15)
C13 0.019(2) 0.027(2) 0.020(2) 0.0015(18) 0.0020(17) -0.0037(17)
C14 0.026(2) 0.046(3) 0.024(2) 0.001(2) 0.0092(19) -0.003(2)
C15 0.030(2) 0.027(2) 0.023(2) 0.0087(19) 0.0034(19) -0.0036(19)
C16 0.033(2) 0.030(2) 0.027(2) 0.006(2) 0.000(2) -0.013(2)
C17 0.0166(19) 0.045(2) 0.031(2) 0.0052(19) 0.0007(17) 0.0039(17)
C18 0.013(4) 0.048(5) 0.033(4) 0.008(4) 0.006(3) 0.003(4)
C19 0.025(4) 0.052(4) 0.053(6) 0.000(4) -0.004(4) 0.000(3)
C20 0.020(4) 0.058(5) 0.025(4) -0.001(4) -0.003(4) 0.004(4)
C18A 0.037(5) 0.120(7) 0.058(5) 0.009(5) 0.013(4) 0.022(6)
C19A 0.043(6) 0.062(4) 0.094(7) -0.016(5) -0.031(5) 0.008(4)
C20A 0.034(5) 0.062(5) 0.067(6) 0.025(5) -0.014(5) 0.003(5)
C21 0.0189(19) 0.0176(19) 0.018(2) -0.0003(17) 0.0040(16) 0.0029(16)
C22 0.026(2) 0.0176(19) 0.017(2) 0.0024(17) 0.0028(17) 0.0015(17)
C23 0.019(2) 0.024(2) 0.015(2) 0.0020(17) 0.0003(16) -0.0068(16)
C24 0.025(2) 0.023(2) 0.022(2) 0.0030(18) 0.0044(18) -0.0019(17)
C25 0.031(2) 0.030(2) 0.033(3) -0.005(2) 0.000(2) -0.006(2)
C26 0.028(2) 0.039(3) 0.039(3) -0.005(2) -0.008(2) -0.011(2)
C27 0.018(2) 0.040(3) 0.038(3) 0.006(2) -0.0046(19) -0.0045(19)
C28 0.021(2) 0.030(2) 0.020(2) 0.0024(18) 0.0026(17) -0.0023(17)
C29 0.0153(19) 0.031(2) 0.032(3) 0.000(2) -0.0008(18) 0.0007(17)
C30 0.029(2) 0.035(3) 0.047(3) 0.007(2) 0.000(2) 0.002(2)
C31 0.032(3) 0.060(3) 0.040(3) -0.002(3) 0.010(2) 0.008(2)
C32 0.027(2) 0.023(2) 0.034(3) -0.001(2) 0.003(2) -0.0009(18)
C33 0.042(3) 0.024(2) 0.047(3) 0.000(2) 0.008(2) 0.000(2)
C34 0.041(3) 0.037(3) 0.039(3) -0.002(2) 0.010(2) 0.001(2)
C35 0.0147(18) 0.024(2) 0.016(2) 0.0018(17) 0.0008(16) -0.0007(16)
C36 0.0179(19) 0.024(2) 0.019(2) 0.0018(17) 0.0019(17) -0.0007(16)
C37 0.025(2) 0.023(2) 0.027(2) 0.0060(19) 0.0030(18) -0.0031(18)
C38 0.021(2) 0.036(2) 0.020(2) 0.0060(19) 0.0057(17) -0.0018(18)
C39 0.020(2) 0.032(2) 0.017(2) -0.0021(18) 0.0035(17) 0.0014(18)
C40 0.0179(19) 0.024(2) 0.016(2) 0.0036(17) -0.0018(16) 0.0036(16)
C41 0.026(2) 0.021(2) 0.019(2) 0.0004(17) 0.0048(18) 0.0008(17)
C42 0.038(3) 0.026(2) 0.045(3) -0.002(2) 0.011(2) 0.006(2)
C43 0.036(2) 0.031(2) 0.027(3) 0.002(2) 0.003(2) -0.005(2)
C44 0.029(2) 0.021(2) 0.024(2) 0.0015(18) 0.0060(18) -0.0011(18)
C45 0.031(2) 0.025(2) 0.036(3) 0.004(2) 0.008(2) 0.0012(19)
C46 0.041(3) 0.021(2) 0.033(3) 0.000(2) 0.007(2) -0.003(2)
Cl1 0.0292(5) 0.0257(5) 0.0215(5) -0.0014(4) 0.0017(4) 0.0082(4)
Cl2 0.0287(5) 0.0356(6) 0.0230(6) 0.0069(5) -0.0017(4) -0.0137(5)
Ga1 0.0161(2) 0.0185(2) 0.0204(3) 0.00070(19) 0.00357(17) -0.00070(17)
N1 0.0193(16) 0.0144(16) 0.0161(17) 0.0001(13) 0.0018(13) -0.0002(13)
N2 0.0155(16) 0.0171(16) 0.0206(18) 0.0003(14) 0.0024(14) -0.0007(13)
N3 0.0190(17) 0.0166(16) 0.0181(18) 0.0027(14) 0.0034(14) -0.0004(13)

loop_
_atom_type_symbol
_atom_type_description
_atom_type_scat_dispersion_real
_atom_type_scat_dispersion_imag
_atom_type_scat_source
C C 0.0033 0.0016 'International Tables Vol C Tables 4.2.6.8 and 6.1.1.4'
H H 0.0000 0.0000 'International Tables Vol C Tables 4.2.6.8 and 6.1.1.4'
Cl Cl 0.1484 0.1585 'International Tables Vol C Tables 4.2.6.8 and 6.1.1.4'
Ga Ga 0.2307 1.6083 'International Tables Vol C Tables 4.2.6.8 and 6.1.1.4'
N N 0.0061 0.0033 'International Tables Vol C Tables 4.2.6.8 and 6.1.1.4'

loop_
_geom_angle_atom_site_label_1
_geom_angle_atom_site_label_2
_geom_angle_atom_site_label_3
_geom_angle
_geom_angle_site_symmetry_1
_geom_angle_site_symmetry_3
_geom_angle_publ_flag
N1 C1 C2 129.1(3) . . ?
N1 C1 C6 111.3(3) . . ?
C2 C1 C6 119.6(3) . . ?
C1 C2 C3 117.8(3) . . ?
C1 C2 C21 121.3(3) . . ?
C3 C2 C21 119.8(4) . . ?
C4 C3 C2 123.7(4) . . ?
C4 C3 H3 118.1 . . ?
C2 C3 H3 118.1 . . ?
C3 C4 C5 116.9(4) . . ?
C3 C4 C13 122.5(3) . . ?
C5 C4 C13 120.6(3) . . ?
C6 C5 C4 121.2(3) . . ?
C6 C5 H5 119.4 . . ?
C4 C5 H5 119.4 . . ?
C5 C6 C1 120.4(3) . . ?
C5 C6 C7 134.3(3) . . ?
C1 C6 C7 105.3(3) . . ?
C8 C7 C12 120.0(4) . . ?
C8 C7 C6 133.8(4) . . ?
C12 C7 C6 106.2(3) . . ?
C7 C8 C9 120.9(4) . . ?
C7 C8 H8 119.5 . . ?
C9 C8 H8 119.5 . . ?
C10 C9 C8 117.2(3) . . ?
C10 C9 C17 122.2(3) . . ?
C8 C9 C17 120.6(3) . . ?
C9 C10 C11 123.6(4) . . ?
C9 C10 H10 118.2 . . ?
C11 C10 H10 118.2 . . ?
C12 C11 C10 117.6(4) . . ?
C12 C11 C22 122.7(3) . . ?
C10 C11 C22 119.3(4) . . ?
N1 C12 C11 128.4(3) . . ?
N1 C12 C7 111.3(3) . . ?
C11 C12 C7 120.2(3) . . ?
C4 C13 C16 110.4(3) . . ?
C4 C13 C14 108.4(3) . . ?
C16 C13 C14 109.1(3) . . ?
C4 C13 C15 111.7(3) . . ?
C16 C13 C15 108.3(3) . . ?
C14 C13 C15 108.9(3) . . ?
C13 C14 H14A 109.5 . . ?
C13 C14 H14B 109.5 . . ?
H14A C14 H14B 109.5 . . ?
C13 C14 H14C 109.5 . . ?
H14A C14 H14C 109.5 . . ?
H14B C14 H14C 109.5 . . ?
C13 C15 H15A 109.5 . . ?
C13 C15 H15B 109.5 . . ?
H15A C15 H15B 109.5 . . ?
C13 C15 H15C 109.5 . . ?
H15A C15 H15C 109.5 . . ?
H15B C15 H15C 109.5 . . ?
C13 C16 H16A 109.5 . . ?
C13 C16 H16B 109.5 . . ?
H16A C16 H16B 109.5 . . ?
C13 C16 H16C 109.5 . . ?
H16A C16 H16C 109.5 . . ?
H16B C16 H16C 109.5 . . ?
C19 C17 C20 109.0(3) . . ?
C18A C17 C19A 108.6(4) . . ?
C18A C17 C20A 108.4(4) . . ?
C19A C17 C20A 108.1(4) . . ?
C19 C17 C18 108.2(3) . . ?
C20 C17 C18 108.0(3) . . ?
C19 C17 C9 110.5(5) . . ?
C18A C17 C9 112.8(6) . . ?
C20 C17 C9 113.3(5) . . ?
C19A C17 C9 107.5(6) . . ?
C20A C17 C9 111.4(6) . . ?
C18 C17 C9 107.7(5) . . ?
C17 C18 H18A 109.5 . . ?
C17 C18 H18B 109.5 . . ?
H18A C18 H18B 109.5 . . ?
C17 C18 H18C 109.5 . . ?
H18A C18 H18C 109.5 . . ?
H18B C18 H18C 109.5 . . ?
C17 C19 H19A 109.5 . . ?
C17 C19 H19B 109.5 . . ?
H19A C19 H19B 109.5 . . ?
C17 C19 H19C 109.5 . . ?
H19A C19 H19C 109.5 . . ?
H19B C19 H19C 109.5 . . ?
C17 C20 H20A 109.5 . . ?
C17 C20 H20B 109.5 . . ?
H20A C20 H20B 109.5 . . ?
C17 C20 H20C 109.5 . . ?
H20A C20 H20C 109.5 . . ?
H20B C20 H20C 109.5 . . ?
C17 C18A H18D 109.5 . . ?
C17 C18A H18E 109.5 . . ?
H18D C18A H18E 109.5 . . ?
C17 C18A H18F 109.5 . . ?
H18D C18A H18F 109.5 . . ?
H18E C18A H18F 109.5 . . ?
C17 C19A H19D 109.5 . . ?
C17 C19A H19E 109.5 . . ?
H19D C19A H19E 109.5 . . ?
C17 C19A H19F 109.5 . . ?
H19D C19A H19F 109.5 . . ?
H19E C19A H19F 109.5 . . ?
C17 C20A H20D 109.5 . . ?
C17 C20A H20E 109.5 . . ?
H20D C20A H20E 109.5 . . ?
C17 C20A H20F 109.5 . . ?
H20D C20A H20F 109.5 . . ?
H20E C20A H20F 109.5 . . ?
N2 C21 C2 124.7(4) . . ?
N2 C21 H21 117.6 . . ?
C2 C21 H21 117.6 . . ?
N3 C22 C11 125.6(4) . . ?
N3 C22 H22 117.2 . . ?
C11 C22 H22 117.2 . . ?
C24 C23 C28 122.6(4) . . ?
C24 C23 N2 116.9(3) . . ?
C28 C23 N2 120.5(4) . . ?
C25 C24 C23 117.3(4) . . ?
C25 C24 C32 119.6(4) . . ?
C23 C24 C32 123.0(4) . . ?
C26 C25 C24 121.3(4) . . ?
C26 C25 H25 119.3 . . ?
C24 C25 H25 119.3 . . ?
C27 C26 C25 119.9(4) . . ?
C27 C26 H26 120.1 . . ?
C25 C26 H26 120.1 . . ?
C26 C27 C28 121.6(4) . . ?
C26 C27 H27 119.2 . . ?
C28 C27 H27 119.2 . . ?
C23 C28 C27 117.1(4) . . ?
C23 C28 C29 123.1(4) . . ?
C27 C28 C29 119.8(4) . . ?
C28 C29 C31 110.7(4) . . ?
C28 C29 C30 111.4(4) . . ?
C31 C29 C30 111.9(4) . . ?
C28 C29 H29 107.5 . . ?
C31 C29 H29 107.5 . . ?
C30 C29 H29 107.5 . . ?
C29 C30 H30A 109.5 . . ?
C29 C30 H30B 109.5 . . ?
H30A C30 H30B 109.5 . . ?
C29 C30 H30C 109.5 . . ?
H30A C30 H30C 109.5 . . ?
H30B C30 H30C 109.5 . . ?
C29 C31 H31A 109.5 . . ?
C29 C31 H31B 109.5 . . ?
H31A C31 H31B 109.5 . . ?
C29 C31 H31C 109.5 . . ?
H31A C31 H31C 109.5 . . ?
H31B C31 H31C 109.5 . . ?
C34 C32 C33 111.1(4) . . ?
C34 C32 C24 111.0(4) . . ?
C33 C32 C24 111.9(4) . . ?
C34 C32 H32 107.5 . . ?
C33 C32 H32 107.5 . . ?
C24 C32 H32 107.5 . . ?
C32 C33 H33A 109.5 . . ?
C32 C33 H33B 109.5 . . ?
H33A C33 H33B 109.5 . . ?
C32 C33 H33C 109.5 . . ?
H33A C33 H33C 109.5 . . ?
H33B C33 H33C 109.5 . . ?
C32 C34 H34A 109.5 . . ?
C32 C34 H34B 109.5 . . ?
H34A C34 H34B 109.5 . . ?
C32 C34 H34C 109.5 . . ?
H34A C34 H34C 109.5 . . ?
H34B C34 H34C 109.5 . . ?
C36 C35 C40 121.9(4) . . ?
C36 C35 N3 119.6(3) . . ?
C40 C35 N3 118.5(3) . . ?
C37 C36 C35 118.2(4) . . ?
C37 C36 C44 119.0(4) . . ?
C35 C36 C44 122.7(4) . . ?
C36 C37 C38 121.1(4) . . ?
C36 C37 H37 119.4 . . ?
C38 C37 H37 119.4 . . ?
C39 C38 C37 120.0(4) . . ?
C39 C38 H38 120.0 . . ?
C37 C38 H38 120.0 . . ?
C38 C39 C40 121.5(4) . . ?
C38 C39 H39 119.3 . . ?
C40 C39 H39 119.3 . . ?
C39 C40 C35 117.3(4) . . ?
C39 C40 C41 120.0(4) . . ?
C35 C40 C41 122.5(4) . . ?
C40 C41 C43 110.3(3) . . ?
C40 C41 C42 113.8(3) . . ?
C43 C41 C42 110.5(4) . . ?
C40 C41 H41 107.3 . . ?
C43 C41 H41 107.3 . . ?
C42 C41 H41 107.3 . . ?
C41 C42 H42A 109.5 . . ?
C41 C42 H42B 109.5 . . ?
H42A C42 H42B 109.5 . . ?
C41 C42 H42C 109.5 . . ?
H42A C42 H42C 109.5 . . ?
H42B C42 H42C 109.5 . . ?
C41 C43 H43A 109.5 . . ?
C41 C43 H43B 109.5 . . ?
H43A C43 H43B 109.5 . . ?
C41 C43 H43C 109.5 . . ?
H43A C43 H43C 109.5 . . ?
H43B C43 H43C 109.5 . . ?
C36 C44 C45 109.5(3) . . ?
C36 C44 C46 111.8(3) . . ?
C45 C44 C46 110.3(3) . . ?
C36 C44 H44 108.3 . . ?
C45 C44 H44 108.3 . . ?
C46 C44 H44 108.3 . . ?
C44 C45 H45A 109.5 . . ?
C44 C45 H45B 109.5 . . ?
H45A C45 H45B 109.5 . . ?
C44 C45 H45C 109.5 . . ?
H45A C45 H45C 109.5 . . ?
H45B C45 H45C 109.5 . . ?
C44 C46 H46A 109.5 . . ?
C44 C46 H46B 109.5 . . ?
H46A C46 H46B 109.5 . . ?
C44 C46 H46C 109.5 . . ?
H46A C46 H46C 109.5 . . ?
H46B C46 H46C 109.5 . . ?
N1 Ga1 Cl2 138.74(10) . . ?
N1 Ga1 Cl1 109.62(10) . . ?
Cl2 Ga1 Cl1 111.58(5) . . ?
N1 Ga1 N2 86.79(12) . . ?
Cl2 Ga1 N2 88.41(9) . . ?
Cl1 Ga1 N2 93.94(9) . . ?
N1 Ga1 N3 87.21(12) . . ?
Cl2 Ga1 N3 86.63(8) . . ?
Cl1 Ga1 N3 101.67(9) . . ?
N2 Ga1 N3 164.37(11) . . ?
C12 N1 C1 105.8(3) . . ?
C12 N1 Ga1 129.6(3) . . ?
C1 N1 Ga1 123.6(2) . . ?
C21 N2 C23 113.8(3) . . ?
C21 N2 Ga1 122.3(3) . . ?
C23 N2 Ga1 123.8(2) . . ?
C22 N3 C35 112.6(3) . . ?
C22 N3 Ga1 124.9(3) . . ?
C35 N3 Ga1 121.6(2) . . ?

loop_
_geom_bond_atom_site_label_1
_geom_bond_atom_site_label_2
_geom_bond_distance
_geom_bond_site_symmetry_2
_geom_bond_publ_flag
C1 N1 1.390(5) . ?
C1 C2 1.396(5) . ?
C1 C6 1.417(5) . ?
C2 C3 1.401(6) . ?
C2 C21 1.435(5) . ?
C3 C4 1.394(5) . ?
C3 H3 0.9500 . ?
C4 C5 1.404(5) . ?
C4 C13 1.526(5) . ?
C5 C6 1.383(5) . ?
C5 H5 0.9500 . ?
C6 C7 1.449(5) . ?
C7 C8 1.397(5) . ?
C7 C12 1.406(5) . ?
C8 C9 1.397(6) . ?
C8 H8 0.9500 . ?
C9 C10 1.396(6) . ?
C9 C17 1.538(5) . ?
C10 C11 1.397(5) . ?
C10 H10 0.9500 . ?
C11 C12 1.394(5) . ?
C11 C22 1.441(5) . ?
C12 N1 1.389(5) . ?
C13 C16 1.530(6) . ?
C13 C14 1.532(6) . ?
C13 C15 1.534(5) . ?
C14 H14A 0.9800 . ?
C14 H14B 0.9800 . ?
C14 H14C 0.9800 . ?
C15 H15A 0.9800 . ?
C15 H15B 0.9800 . ?
C15 H15C 0.9800 . ?
C16 H16A 0.9800 . ?
C16 H16B 0.9800 . ?
C16 H16C 0.9800 . ?
C17 C19 1.520(5) . ?
C17 C18A 1.522(5) . ?
C17 C20 1.523(5) . ?
C17 C19A 1.524(5) . ?
C17 C20A 1.525(5) . ?
C17 C18 1.530(5) . ?
C18 H18A 0.9800 . ?
C18 H18B 0.9800 . ?
C18 H18C 0.9800 . ?
C19 H19A 0.9800 . ?
C19 H19B 0.9800 . ?
C19 H19C 0.9800 . ?
C20 H20A 0.9800 . ?
C20 H20B 0.9800 . ?
C20 H20C 0.9800 . ?
C18A H18D 0.9800 . ?
C18A H18E 0.9800 . ?
C18A H18F 0.9800 . ?
C19A H19D 0.9800 . ?
C19A H19E 0.9800 . ?
C19A H19F 0.9800 . ?
C20A H20D 0.9800 . ?
C20A H20E 0.9800 . ?
C20A H20F 0.9800 . ?
C21 N2 1.283(5) . ?
C21 H21 0.9500 . ?
C22 N3 1.292(5) . ?
C22 H22 0.9500 . ?
C23 C24 1.392(6) . ?
C23 C28 1.394(6) . ?
C23 N2 1.465(5) . ?
C24 C25 1.389(6) . ?
C24 C32 1.531(6) . ?
C25 C26 1.386(6) . ?
C25 H25 0.9500 . ?
C26 C27 1.359(7) . ?
C26 H26 0.9500 . ?
C27 C28 1.400(6) . ?
C27 H27 0.9500 . ?
C28 C29 1.519(6) . ?
C29 C31 1.525(6) . ?
C29 C30 1.532(6) . ?
C29 H29 1.0000 . ?
C30 H30A 0.9800 . ?
C30 H30B 0.9800 . ?
C30 H30C 0.9800 . ?
C31 H31A 0.9800 . ?
C31 H31B 0.9800 . ?
C31 H31C 0.9800 . ?
C32 C34 1.517(6) . ?
C32 C33 1.523(6) . ?
C32 H32 1.0000 . ?
C33 H33A 0.9800 . ?
C33 H33B 0.9800 . ?
C33 H33C 0.9800 . ?
C34 H34A 0.9800 . ?
C34 H34B 0.9800 . ?
C34 H34C 0.9800 . ?
C35 C36 1.406(5) . ?
C35 C40 1.408(6) . ?
C35 N3 1.457(5) . ?
C36 C37 1.383(6) . ?
C36 C44 1.522(6) . ?
C37 C38 1.390(6) . ?
C37 H37 0.9500 . ?
C38 C39 1.376(6) . ?
C38 H38 0.9500 . ?
C39 C40 1.400(6) . ?
C39 H39 0.9500 . ?
C40 C41 1.506(6) . ?
C41 C43 1.531(6) . ?
C41 C42 1.537(6) . ?
C41 H41 1.0000 . ?
C42 H42A 0.9800 . ?
C42 H42B 0.9800 . ?
C42 H42C 0.9800 . ?
C43 H43A 0.9800 . ?
C43 H43B 0.9800 . ?
C43 H43C 0.9800 . ?
C44 C45 1.528(6) . ?
C44 C46 1.529(6) . ?
C44 H44 1.0000 . ?
C45 H45A 0.9800 . ?
C45 H45B 0.9800 . ?
C45 H45C 0.9800 . ?
C46 H46A 0.9800 . ?
C46 H46B 0.9800 . ?
C46 H46C 0.9800 . ?
Cl1 Ga1 2.1909(11) . ?
Cl2 Ga1 2.1742(11) . ?
Ga1 N1 1.923(3) . ?
Ga1 N2 2.212(3) . ?
Ga1 N3 2.264(3) . ?
